data_7249256
loop_
_publ_author_name
'Zakharov, Anton S.'
'Krutin, Danil V.'
'Mosalyov, Pavel O.'
'Tupikina, Elena Yu'
'Antonov, Alexander S.'
'Tolstoy, Peter M.'
'Mulloyarova, Valeriya V.'

_publ_section_title
;
 Phosphine selenides: versatile NMR probes for analyzing hydrogen
 OH&#x22ef;Se and halogen I&#x22ef;Se bonds.
;
_journal_issue 37
_journal_name_full 'Physical chemistry chemical physics : PCCP'
_journal_page_first 24488
_journal_page_last 24497
_journal_paper_doi 10.1039/d4cp01895h
_journal_volume 26
_journal_year 2024
_chemical_formula_moiety 'C6 F5 I, C3 H9 P Se'
_chemical_formula_sum 'C9 H9 F5 I P Se'
_chemical_formula_weight 448.99
_space_group_crystal_system monoclinic
_space_group_IT_number 14
_space_group_name_Hall '-P 2ybc'
_space_group_name_H-M_alt 'P 1 21/c 1'
_atom_sites_solution_hydrogens geom
_audit_creation_date 2024-05-06
_audit_creation_method
;
Olex2 1.5
(compiled 2024.02.16 svn.r378c4104 for OlexSys, GUI svn.r6928)
;
_audit_update_record
;
2024-05-06 deposited with the CCDC.	2024-08-29 downloaded from the CCDC.
;
_cell_angle_alpha 90
_cell_angle_beta 91.554(2)
_cell_angle_gamma 90
_cell_formula_units_Z 4
_cell_length_a 6.34130(10)
_cell_length_b 27.4987(5)
_cell_length_c 7.78480(10)
_cell_measurement_reflns_used 6037
_cell_measurement_temperature 100.00(10)
_cell_measurement_theta_max 68.9810
_cell_measurement_theta_min 3.1920
_cell_volume 1356.99(4)
_computing_cell_refinement 'CrysAlisPro 1.171.41.115a (Rigaku OD, 2021)'
_computing_data_collection 'CrysAlisPro 1.171.41.115a (Rigaku OD, 2021)'
_computing_data_reduction 'CrysAlisPro 1.171.41.115a (Rigaku OD, 2021)'
_computing_molecular_graphics 'Olex2 1.5 (Dolomanov et al., 2009)'
_computing_publication_material 'Olex2 1.5 (Dolomanov et al., 2009)'
_computing_structure_refinement 'SHELXL 2014/7 (Sheldrick, 2015)'
_computing_structure_solution 'SHELXT 2018/2 (Sheldrick, 2018)'
_diffrn_ambient_environment N~2~
_diffrn_ambient_temperature 100.00(10)
_diffrn_detector 'Hybrid Pixel Array Detector'
_diffrn_detector_area_resol_mean 10.0000
_diffrn_detector_type HyPix3000
_diffrn_measured_fraction_theta_full 0.996
_diffrn_measured_fraction_theta_max 0.996
_diffrn_measurement_details
;
List of Runs (angles in degrees, time in seconds):

  # Type    Start    End  Width  t~exp~   \w     \q     \k     \f   Frames
#--------------------------------------------------------------------------
  1  \w   -103.00 -61.00   0.50    0.20    --  -35.49 -45.00 178.00   84
  2  \w    -31.00  25.00   0.50    0.20    --  -35.49  45.00 -31.00  112
  3  \w    -53.00 -23.00   0.50    0.20    --  -35.49 -45.00 178.00   60
  4  \w     31.00  75.00   0.50    0.20    --   35.49  45.00 -31.00   88
  5  \w     81.00 157.00   0.50    1.40    --  100.00  45.00 -31.00  152
  6  \w     69.00 109.00   0.50    1.40    --  100.00 -45.00 178.00   80
  7  \w    -61.00  35.00   0.50    0.20    --  -35.49  77.00-120.00  192
  8  \w    -76.00  -9.00   0.50    0.20    --  -35.49 -21.00  30.00  134
  9  \w     12.00  38.00   0.50    0.20    --   35.49  65.00  90.00   52
 10  \w     38.00  65.00   0.50    0.20    --   35.49-138.00 120.00   54
 11  \w    -12.00  13.00   0.50    0.20    --   35.49 -45.00 178.00   50
 12  \w     60.00 103.00   0.50    0.20    --   35.49  65.00  90.00   86
 13  \w     26.00  71.00   0.50    0.20    --   35.49  32.00  30.00   90
 14  \w    -24.00  49.00   0.50    0.20    --   35.49 -43.00   0.00  146
 15  \w     21.00  50.00   0.50    0.20    --   35.49-138.00-180.00   58
 16  \w     32.00  60.00   0.50    1.40    --  100.00 -45.00-120.00   56
 17  \w    111.00 137.00   0.50    1.40    --  100.00  69.00  60.00   52
 18  \w     72.00 155.00   0.50    1.40    --  100.00  22.00-120.00  166
 19  \w     89.00 114.00   0.50    1.40    --  100.00  45.00 -60.00   50
 20  \w     75.00 120.00   0.50    1.40    --  100.00 -45.00-120.00   90
 21  \w     89.00 138.00   0.50    1.40    --  100.00  53.00   0.00   98
 22  \w     95.00 151.00   0.50    1.40    --  100.00  37.00  30.00  112
 23  \w     32.00  98.00   0.50    1.40    --  100.00 -91.00 150.00  132
 24  \w    109.00 134.00   0.50    1.40    --  100.00  30.00 -30.00   50
 25  \w     81.00 157.00   0.50    1.40    --  100.00  37.00 -90.00  152
 26  \w    131.00 157.00   0.50    1.40    --  100.00 149.00-150.00   52
 27  \w     96.00 127.00   0.50    1.40    --  100.00 149.00-150.00   62
 28  \w     32.00  58.00   0.50    1.40    --  100.00 -37.00 150.00   52
 29  \w     59.00 104.00   0.50    1.40    --  100.00 -37.00 150.00   90
 30  \w     77.00 103.00   0.50    1.40    --  100.00  69.00  60.00   52
 31  \w     84.00 134.00   0.50    1.40    --  100.00  77.00  60.00  100
 32  \w     85.00 111.00   0.50    1.40    --  100.00  91.00  60.00   52
 33  \w     53.00  98.00   0.50    1.40    --  100.00 -91.00  30.00   90
 34  \w     28.00  74.00   0.50    1.40    --  100.00-107.00   0.00   92
 35  \w    116.00 142.00   0.50    1.40    --  100.00 125.00 150.00   52
 36  \w     28.00  94.00   0.50    1.40    --  100.00-107.00 150.00  132
 37  \w     42.00  68.00   0.50    1.40    --  100.00 -45.00 178.00   52
 38  \w      1.00  32.00   0.50    0.20    --  -35.49  65.00 -30.00   62
 39  \w    -59.00  -6.00   0.50    0.20    --  -35.49  65.00 -30.00  106
 40  \w   -103.00 -76.00   0.50    0.20    --  -35.49 -65.00  60.00   54
 41  \w    -35.00  12.00   0.50    0.20    --  -35.49  43.00 150.00   94
 42  \w     34.00  60.00   0.50    0.20    --   35.49  43.00  60.00   52
 43  \w     14.00  53.00   0.50    0.20    --   35.49  65.00 120.00   78
 44  \w     43.00  69.00   0.50    0.20    --   35.49  32.00-180.00   52
 45  \w     33.00  73.00   0.50    0.20    --   35.49  43.00 120.00   80
 46  \w      5.00  50.00   0.50    0.20    --   35.49 -32.00  60.00   90
 47  \w    -33.00  -2.00   0.50    0.20    --   35.49 -32.00  60.00   62
 48  \w     68.00  94.00   0.50    0.20    --   35.49  43.00  60.00   52
 49  \w     60.00  98.00   0.50    0.20    --   35.49  43.00  30.00   76
 50  \w     76.00 114.00   0.50    1.40    --  100.00  61.00  60.00   76
 51  \w    103.00 133.00   0.50    1.40    --  100.00 125.00-150.00   60
 52  \w     73.00  99.00   0.50    1.40    --  100.00  69.00   0.00   52
 53  \w     60.00  89.00   0.50    1.40    --  100.00 -22.00 -90.00   58
 54  \w    131.00 156.00   0.50    1.40    --  100.00  66.00  11.60   50
 55  \w     70.00 105.50   0.50    1.40    --  100.00 -15.00-120.00   71
;
_diffrn_measurement_device 'four-circle diffractometer'
_diffrn_measurement_device_type 'SuperNova, Single source at offset/far, HyPix3000'
_diffrn_measurement_method '\w scans'
_diffrn_orient_matrix_type 'CrysAlisPro convention (1999,Acta A55,543-557)'
_diffrn_orient_matrix_UB_11 -0.2364130000
_diffrn_orient_matrix_UB_12 -0.0087801000
_diffrn_orient_matrix_UB_13 -0.0388978000
_diffrn_orient_matrix_UB_21 0.0557319000
_diffrn_orient_matrix_UB_22 -0.0305515000
_diffrn_orient_matrix_UB_23 -0.1582914000
_diffrn_orient_matrix_UB_31 0.0082654000
_diffrn_orient_matrix_UB_32 -0.0461368000
_diffrn_orient_matrix_UB_33 0.1123108000
_diffrn_radiation_monochromator mirror
_diffrn_radiation_probe x-ray
_diffrn_radiation_type 'Cu K\a'
_diffrn_radiation_wavelength 1.54184
_diffrn_reflns_av_R_equivalents 0.0395
_diffrn_reflns_av_unetI/netI 0.0308
_diffrn_reflns_Laue_measured_fraction_full 0.996
_diffrn_reflns_Laue_measured_fraction_max 0.996
_diffrn_reflns_limit_h_max 7
_diffrn_reflns_limit_h_min -7
_diffrn_reflns_limit_k_max 30
_diffrn_reflns_limit_k_min -32
_diffrn_reflns_limit_l_max 9
_diffrn_reflns_limit_l_min -9
_diffrn_reflns_number 8395
_diffrn_reflns_point_group_measured_fraction_full 0.996
_diffrn_reflns_point_group_measured_fraction_max 0.996
_diffrn_reflns_theta_full 67.489
_diffrn_reflns_theta_max 67.489
_diffrn_reflns_theta_min 3.214
_diffrn_source 'micro-focus sealed X-ray tube'
_diffrn_source_type 'SuperNova (Cu) X-ray Source'
_exptl_absorpt_coefficient_mu 23.105
_exptl_absorpt_correction_T_max 1.00000
_exptl_absorpt_correction_T_min 0.72690
_exptl_absorpt_correction_type multi-scan
_exptl_absorpt_process_details
;
CrysAlisPro 1.171.41.115a (Rigaku Oxford Diffraction, 2021)
Empirical absorption correction using spherical harmonics,
implemented in SCALE3 ABSPACK scaling algorithm.
;
_exptl_crystal_colour 'clear colourless'
_exptl_crystal_colour_lustre clear
_exptl_crystal_colour_primary colourless
_exptl_crystal_density_diffrn 2.198
_exptl_crystal_description prism
_exptl_crystal_F_000 840
_exptl_crystal_size_max 0.05
_exptl_crystal_size_mid 0.04
_exptl_crystal_size_min 0.01
_refine_diff_density_max 0.761
_refine_diff_density_min -0.826
_refine_diff_density_rms 0.116
_refine_ls_extinction_method none
_refine_ls_goodness_of_fit_ref 1.048
_refine_ls_hydrogen_treatment constr
_refine_ls_matrix_type full
_refine_ls_number_parameters 157
_refine_ls_number_reflns 2432
_refine_ls_number_restraints 0
_refine_ls_restrained_S_all 1.048
_refine_ls_R_factor_all 0.0257
_refine_ls_R_factor_gt 0.0244
_refine_ls_shift/su_max 0.001
_refine_ls_shift/su_mean 0.000
_refine_ls_structure_factor_coef Fsqd
_refine_ls_weighting_details 'w=1/[\s^2^(Fo^2^)+(0.0317P)^2^+1.1368P] where P=(Fo^2^+2Fc^2^)/3'
_refine_ls_weighting_scheme calc
_refine_ls_wR_factor_gt 0.0602
_refine_ls_wR_factor_ref 0.0610
_reflns_Friedel_coverage 0.000
_reflns_number_gt 2315
_reflns_number_total 2432
_reflns_threshold_expression 'I > 2\s(I)'
_cod_data_source_file d4cp01895h2.cif
_cod_data_source_block ver0-24206_fcn-001
_cod_depositor_comments 'Adding full bibliography for 7249256.cif.'
_cod_database_code 7249256
_shelx_shelxl_version_number 2014/7
_chemical_oxdiff_formula 'C9 H9 P Se F5 I'
_shelx_space_group_comment
;
The symmetry employed for this shelxl refinement is uniquely defined
by the following loop, which should always be used as a source of
symmetry information in preference to the above space-group names.
They are only intended as comments.
;
_shelx_estimated_absorpt_t_max 0.802
_shelx_estimated_absorpt_t_min 0.391
_olex2_refinement_description
;
1. Fixed Uiso
 At 1.5 times of:
  All C(H,H,H) groups
2.a Idealised Me refined as rotating group:
 C1(H1A,H1B,H1C), C3(H3A,H3B,H3C), C2(H2A,H2B,H2C)
;
_olex2_submission_special_instructions 'No special instructions were received'
_oxdiff_exptl_absorpt_empirical_details
;
Empirical correction (ABSPACK) includes:
- Absorption correction using spherical harmonics
- Frame scaling
;
_oxdiff_exptl_absorpt_empirical_full_max 1.313
_oxdiff_exptl_absorpt_empirical_full_min 0.796

loop_
_space_group_symop_operation_xyz
'x, y, z'
'-x, y+1/2, -z+1/2'
'-x, -y, -z'
'x, -y-1/2, z-1/2'

loop_
_atom_site_label
_atom_site_type_symbol
_atom_site_fract_x
_atom_site_fract_y
_atom_site_fract_z
_atom_site_U_iso_or_equiv
_atom_site_adp_type
_atom_site_occupancy
_atom_site_site_symmetry_order
_atom_site_calc_flag
_atom_site_refinement_flags_posn
_atom_site_refinement_flags_adp
_atom_site_refinement_flags_occupancy
_atom_site_disorder_assembly
_atom_site_disorder_group
I1A I 0.23969(3) 0.16007(2) 0.77473(3) 0.01971(9) Uani 1 1 d . . . . .
Se1 Se 1.17008(5) 0.45868(2) 0.25511(5) 0.01934(11) Uani 1 1 d . . . . .
P1 P 0.83422(12) 0.45599(3) 0.24785(11) 0.01612(18) Uani 1 1 d . . . . .
F004 F 0.6436(3) 0.21619(8) 0.6413(3) 0.0286(5) Uani 1 1 d . . . . .
F4A F 0.7410(4) 0.31125(8) 0.6146(3) 0.0317(5) Uani 1 1 d . . . . .
F3A F 0.4657(4) 0.37988(8) 0.7215(3) 0.0309(5) Uani 1 1 d . . . . .
F2A F 0.0870(4) 0.35368(8) 0.8425(3) 0.0312(5) Uani 1 1 d . . . . .
F1A F -0.0091(3) 0.25830(8) 0.8805(3) 0.0298(5) Uani 1 1 d . . . . .
C2A C 0.1761(6) 0.27039(13) 0.8143(5) 0.0221(7) Uani 1 1 d . . . . .
C3A C 0.2248(6) 0.31915(14) 0.7989(4) 0.0236(8) Uani 1 1 d . . . . .
C1A C 0.3144(6) 0.23449(12) 0.7637(4) 0.0196(7) Uani 1 1 d . . . . .
C6A C 0.5047(6) 0.24919(13) 0.6971(5) 0.0218(7) Uani 1 1 d . . . . .
C4A C 0.4171(6) 0.33274(13) 0.7352(5) 0.0235(7) Uani 1 1 d . . . . .
C5A C 0.5579(6) 0.29781(13) 0.6828(5) 0.0235(7) Uani 1 1 d . . . . .
C1 C 0.7332(6) 0.42649(13) 0.4347(5) 0.0227(7) Uani 1 1 d . . . . .
H1A H 0.7798 0.4442 0.5381 0.034 Uiso 1 1 calc R U . . .
H1B H 0.7860 0.3930 0.4407 0.034 Uiso 1 1 calc R U . . .
H1C H 0.5787 0.4261 0.4272 0.034 Uiso 1 1 calc R U . . .
C3 C 0.7207(6) 0.51593(13) 0.2407(5) 0.0213(7) Uani 1 1 d . . . . .
H3A H 0.5665 0.5134 0.2369 0.032 Uiso 1 1 calc R U . . .
H3B H 0.7674 0.5329 0.1378 0.032 Uiso 1 1 calc R U . . .
H3C H 0.7663 0.5341 0.3433 0.032 Uiso 1 1 calc R U . . .
C2 C 0.7300(6) 0.42340(13) 0.0635(5) 0.0232(7) Uani 1 1 d . . . . .
H2A H 0.5760 0.4216 0.0693 0.035 Uiso 1 1 calc R U . . .
H2B H 0.7888 0.3904 0.0628 0.035 Uiso 1 1 calc R U . . .
H2C H 0.7685 0.4404 -0.0416 0.035 Uiso 1 1 calc R U . . .

loop_
_atom_site_aniso_label
_atom_site_aniso_U_11
_atom_site_aniso_U_22
_atom_site_aniso_U_33
_atom_site_aniso_U_23
_atom_site_aniso_U_13
_atom_site_aniso_U_12
I1A 0.01952(13) 0.01696(13) 0.02254(13) 0.00154(7) -0.00124(9) -0.00215(7)
Se1 0.01299(18) 0.01788(19) 0.0272(2) 0.00037(13) 0.00141(14) 0.00015(13)
P1 0.0127(4) 0.0149(4) 0.0209(4) 0.0007(3) 0.0020(3) 0.0001(3)
F004 0.0244(11) 0.0188(10) 0.0430(13) -0.0008(9) 0.0103(9) 0.0030(8)
F4A 0.0264(11) 0.0251(11) 0.0439(13) 0.0079(9) 0.0058(10) -0.0044(9)
F3A 0.0416(13) 0.0163(10) 0.0348(12) 0.0019(9) 0.0007(10) -0.0016(9)
F2A 0.0372(13) 0.0240(11) 0.0326(12) -0.0001(9) 0.0057(10) 0.0117(10)
F1A 0.0238(11) 0.0289(12) 0.0373(12) 0.0026(9) 0.0094(9) 0.0023(9)
C2A 0.0216(17) 0.0260(19) 0.0186(17) 0.0002(14) -0.0007(14) 0.0004(14)
C3A 0.0290(19) 0.0237(19) 0.0178(16) -0.0005(14) -0.0029(14) 0.0071(15)
C1A 0.0265(18) 0.0168(16) 0.0150(16) 0.0018(12) -0.0043(13) -0.0011(14)
C6A 0.0228(18) 0.0186(17) 0.0241(17) 0.0002(13) 0.0007(14) 0.0021(13)
C4A 0.031(2) 0.0172(17) 0.0219(18) 0.0017(13) -0.0022(15) -0.0010(15)
C5A 0.0245(18) 0.0201(17) 0.0258(18) 0.0047(14) -0.0002(15) -0.0037(14)
C1 0.0205(17) 0.0194(17) 0.0284(18) 0.0044(14) 0.0035(14) -0.0022(14)
C3 0.0192(16) 0.0182(18) 0.0266(18) 0.0026(13) 0.0034(13) 0.0038(13)
C2 0.0188(17) 0.0250(18) 0.0255(18) -0.0046(14) -0.0026(14) -0.0026(14)

loop_
_atom_type_symbol
_atom_type_description
_atom_type_scat_dispersion_real
_atom_type_scat_dispersion_imag
_atom_type_scat_source
C C 0.0181 0.0091 'International Tables Vol C Tables 4.2.6.8 and 6.1.1.4'
H H 0.0000 0.0000 'International Tables Vol C Tables 4.2.6.8 and 6.1.1.4'
F F 0.0727 0.0534 'International Tables Vol C Tables 4.2.6.8 and 6.1.1.4'
I I -0.3257 6.8362 'International Tables Vol C Tables 4.2.6.8 and 6.1.1.4'
P P 0.2955 0.4335 'International Tables Vol C Tables 4.2.6.8 and 6.1.1.4'
Se Se -0.7943 1.1372 'International Tables Vol C Tables 4.2.6.8 and 6.1.1.4'

loop_
_geom_angle_atom_site_label_1
_geom_angle_atom_site_label_2
_geom_angle_atom_site_label_3
_geom_angle
_geom_angle_site_symmetry_1
_geom_angle_site_symmetry_3
_geom_angle_publ_flag
C1 P1 Se1 111.84(12) . . ?
C1 P1 C3 106.70(17) . . ?
C1 P1 C2 106.78(18) . . ?
C3 P1 Se1 111.59(12) . . ?
C3 P1 C2 107.04(17) . . ?
C2 P1 Se1 112.54(12) . . ?
F1A C2A C3A 118.4(3) . . ?
F1A C2A C1A 120.1(3) . . ?
C3A C2A C1A 121.5(3) . . ?
F2A C3A C2A 121.1(3) . . ?
F2A C3A C4A 119.2(3) . . ?
C4A C3A C2A 119.7(3) . . ?
C2A C1A I1A 122.5(3) . . ?
C2A C1A C6A 117.6(3) . . ?
C6A C1A I1A 119.9(3) . . ?
F004 C6A C1A 120.6(3) . . ?
F004 C6A C5A 117.5(3) . . ?
C5A C6A C1A 121.9(3) . . ?
F3A C4A C3A 119.9(3) . . ?
F3A C4A C5A 119.9(4) . . ?
C3A C4A C5A 120.2(3) . . ?
F4A C5A C6A 120.9(3) . . ?
F4A C5A C4A 119.9(3) . . ?
C4A C5A C6A 119.1(3) . . ?
P1 C1 H1A 109.5 . . ?
P1 C1 H1B 109.5 . . ?
P1 C1 H1C 109.5 . . ?
H1A C1 H1B 109.5 . . ?
H1A C1 H1C 109.5 . . ?
H1B C1 H1C 109.5 . . ?
P1 C3 H3A 109.5 . . ?
P1 C3 H3B 109.5 . . ?
P1 C3 H3C 109.5 . . ?
H3A C3 H3B 109.5 . . ?
H3A C3 H3C 109.5 . . ?
H3B C3 H3C 109.5 . . ?
P1 C2 H2A 109.5 . . ?
P1 C2 H2B 109.5 . . ?
P1 C2 H2C 109.5 . . ?
H2A C2 H2B 109.5 . . ?
H2A C2 H2C 109.5 . . ?
H2B C2 H2C 109.5 . . ?

loop_
_geom_bond_atom_site_label_1
_geom_bond_atom_site_label_2
_geom_bond_distance
_geom_bond_site_symmetry_2
_geom_bond_publ_flag
I1A C1A 2.103(3) . ?
Se1 P1 2.1303(9) . ?
P1 C1 1.799(4) . ?
P1 C3 1.799(4) . ?
P1 C2 1.802(4) . ?
F004 C6A 1.345(4) . ?
F4A C5A 1.341(4) . ?
F3A C4A 1.337(4) . ?
F2A C3A 1.341(4) . ?
F1A C2A 1.337(4) . ?
C2A C3A 1.382(6) . ?
C2A C1A 1.384(5) . ?
C3A C4A 1.380(6) . ?
C1A C6A 1.386(5) . ?
C6A C5A 1.384(5) . ?
C4A C5A 1.381(5) . ?
C1 H1A 0.9800 . ?
C1 H1B 0.9800 . ?
C1 H1C 0.9800 . ?
C3 H3A 0.9800 . ?
C3 H3B 0.9800 . ?
C3 H3C 0.9800 . ?
C2 H2A 0.9800 . ?
C2 H2B 0.9800 . ?
C2 H2C 0.9800 . ?

loop_
_geom_torsion_atom_site_label_1
_geom_torsion_atom_site_label_2
_geom_torsion_atom_site_label_3
_geom_torsion_atom_site_label_4
_geom_torsion
_geom_torsion_site_symmetry_1
_geom_torsion_site_symmetry_2
_geom_torsion_site_symmetry_3
_geom_torsion_site_symmetry_4
_geom_torsion_publ_flag
I1A C1A C6A F004 -0.9(5) . . . . ?
I1A C1A C6A C5A 178.1(3) . . . . ?
F004 C6A C5A F4A 0.4(5) . . . . ?
F004 C6A C5A C4A 178.5(3) . . . . ?
F3A C4A C5A F4A -1.6(6) . . . . ?
F3A C4A C5A C6A -179.7(3) . . . . ?
F2A C3A C4A F3A 1.6(5) . . . . ?
F2A C3A C4A C5A -177.3(3) . . . . ?
F1A C2A C3A F2A -2.6(5) . . . . ?
F1A C2A C3A C4A 178.3(3) . . . . ?
F1A C2A C1A I1A 3.2(5) . . . . ?
F1A C2A C1A C6A -179.6(3) . . . . ?
C2A C3A C4A F3A -179.4(3) . . . . ?
C2A C3A C4A C5A 1.7(5) . . . . ?
C2A C1A C6A F004 -178.2(3) . . . . ?
C2A C1A C6A C5A 0.8(5) . . . . ?
C3A C2A C1A I1A -177.1(3) . . . . ?
C3A C2A C1A C6A 0.2(5) . . . . ?
C3A C4A C5A F4A 177.3(3) . . . . ?
C3A C4A C5A C6A -0.8(6) . . . . ?
C1A C2A C3A F2A 177.6(3) . . . . ?
C1A C2A C3A C4A -1.4(5) . . . . ?
C1A C6A C5A F4A -178.6(3) . . . . ?
C1A C6A C5A C4A -0.5(6) . . . . ?
